data_7123453
loop_
_publ_author_name
'Wilson, Daniel'
'Goicoechea, Jose M.'

_publ_section_title
;
 Synthesis of metallophophaalkenes by reaction of organometallic
 nucleophiles with a phosphaethynolato-borane
;
_journal_name_full 'Chemical Communications'
_journal_paper_doi 10.1039/C9CC03040A
_journal_year 2019
_chemical_formula_moiety 'C78 H102 B2 Fe2 N4 Na2 O6 P2, 1.5(C6 H14)'
_chemical_formula_sum 'C87 H123 B2 Fe2 N4 Na2 O6 P2'
_chemical_formula_weight 1562.13
_chemical_name_systematic
;
 {Na[OC(B[{N(2,6-iPr-C6H3)}2(CH)2])PFe(CO)2Cp*}2*1.5hex
;
_space_group_crystal_system triclinic
_space_group_IT_number 2
_space_group_name_Hall '-P 1'
_space_group_name_H-M_alt 'P -1'
_symmetry_space_group_name_Hall '-P 1'
_symmetry_space_group_name_H-M 'P -1'
_atom_sites_solution_hydrogens geom
_audit_creation_method SHELXL-2018/1
_audit_update_record
;
2019-04-18 deposited with the CCDC.    2019-05-10 downloaded from the CCDC.
;
_cell_angle_alpha 96.817(4)
_cell_angle_beta 94.522(3)
_cell_angle_gamma 107.257(4)
_cell_formula_units_Z 2
_cell_length_a 12.4481(4)
_cell_length_b 16.8150(7)
_cell_length_c 22.2412(11)
_cell_measurement_reflns_used 7944
_cell_measurement_temperature 150(2)
_cell_measurement_theta_max 27.4750
_cell_measurement_theta_min 2.0270
_cell_volume 4382.4(3)
_computing_cell_refinement 'CrysAlisPro 1.171.39.46 (Rigaku OD, 2018)'
_computing_data_collection 'CrysAlisPro 1.171.39.46 (Rigaku OD, 2018)'
_computing_data_reduction 'CrysAlisPro 1.171.39.46 (Rigaku OD, 2018)'
_computing_structure_refinement 'SHELXL-2018/1 (Sheldrick, 2018)'
_computing_structure_solution 'SHELXT 2018/2 (Sheldrick, 2018)'
_diffrn_ambient_temperature 150(2)
_diffrn_detector_area_resol_mean 10.4102
_diffrn_measured_fraction_theta_full 1.000
_diffrn_measured_fraction_theta_max 1.000
_diffrn_measurement_device_type 'SuperNova, Dual, Cu at zero, Atlas'
_diffrn_measurement_method '\w scans'
_diffrn_radiation_monochromator mirror
_diffrn_radiation_type MoK\a
_diffrn_radiation_wavelength 0.71073
_diffrn_reflns_av_R_equivalents 0.0424
_diffrn_reflns_av_unetI/netI 0.0792
_diffrn_reflns_Laue_measured_fraction_full 1.000
_diffrn_reflns_Laue_measured_fraction_max 1.000
_diffrn_reflns_limit_h_max 14
_diffrn_reflns_limit_h_min -14
_diffrn_reflns_limit_k_max 19
_diffrn_reflns_limit_k_min -19
_diffrn_reflns_limit_l_max 26
_diffrn_reflns_limit_l_min -26
_diffrn_reflns_number 35282
_diffrn_reflns_point_group_measured_fraction_full 1.000
_diffrn_reflns_point_group_measured_fraction_max 1.000
_diffrn_reflns_theta_full 25.000
_diffrn_reflns_theta_max 25.000
_diffrn_reflns_theta_min 1.692
_diffrn_source 'SuperNova (Mo) X-ray Source'
_exptl_absorpt_coefficient_mu 0.429
_exptl_absorpt_correction_T_max 1.00000
_exptl_absorpt_correction_T_min 0.99662
_exptl_absorpt_correction_type multi-scan
_exptl_absorpt_process_details
;
CrysAlisPro 1.171.39.46 (Rigaku Oxford Diffraction, 2018)
Empirical absorption correction using spherical harmonics,
 implemented in SCALE3 ABSPACK scaling algorithm.
;
_exptl_crystal_colour red
_exptl_crystal_density_diffrn 1.184
_exptl_crystal_description block
_exptl_crystal_F_000 1670
_exptl_crystal_size_max 0.200
_exptl_crystal_size_mid 0.100
_exptl_crystal_size_min 0.100
_refine_diff_density_max 0.387
_refine_diff_density_min -0.333
_refine_diff_density_rms 0.058
_refine_ls_extinction_method none
_refine_ls_goodness_of_fit_ref 1.042
_refine_ls_hydrogen_treatment constr
_refine_ls_matrix_type full
_refine_ls_number_parameters 975
_refine_ls_number_reflns 15427
_refine_ls_number_restraints 0
_refine_ls_restrained_S_all 1.042
_refine_ls_R_factor_all 0.0812
_refine_ls_R_factor_gt 0.0505
_refine_ls_shift/su_max 0.001
_refine_ls_shift/su_mean 0.000
_refine_ls_structure_factor_coef Fsqd
_refine_ls_weighting_details 'w=1/[\s^2^(Fo^2^)+(0.0412P)^2^+0.0358P] where P=(Fo^2^+2Fc^2^)/3'
_refine_ls_weighting_scheme calc
_refine_ls_wR_factor_gt 0.1025
_refine_ls_wR_factor_ref 0.1131
_reflns_Friedel_coverage 0.000
_reflns_number_gt 11004
_reflns_number_total 15427
_reflns_threshold_expression 'I > 2\s(I)'
_cod_data_source_file c9cc03040a2.cif
_cod_data_source_block DW281
_cod_database_code 7123453
_shelx_shelxl_version_number 2018/1
_shelx_space_group_comment
;
The symmetry employed for this shelxl refinement is uniquely defined
by the following loop, which should always be used as a source of
symmetry information in preference to the above space-group names.
They are only intended as comments.
;
_shelx_estimated_absorpt_t_min 0.919
_shelx_estimated_absorpt_t_max 0.958

loop_
_space_group_symop_operation_xyz
'x, y, z'
'-x, -y, -z'

loop_
_atom_site_label
_atom_site_type_symbol
_atom_site_fract_x
_atom_site_fract_y
_atom_site_fract_z
_atom_site_U_iso_or_equiv
_atom_site_adp_type
_atom_site_occupancy
_atom_site_site_symmetry_order
_atom_site_calc_flag
_atom_site_refinement_flags_posn
_atom_site_refinement_flags_adp
Na1 Na 0.19195(9) 0.18347(7) 0.22233(5) 0.0333(3) Uani 1 1 d . .
Na2 Na 0.42276(8) 0.24192(6) 0.31164(5) 0.0265(3) Uani 1 1 d . .
Fe1 Fe 0.44352(3) 0.26876(2) 0.10143(2) 0.02639(12) Uani 1 1 d . .
C2 C 0.3011(3) 0.23347(18) 0.11037(13) 0.0312(7) Uani 1 1 d . .
O2 O 0.20522(16) 0.20728(13) 0.11590(9) 0.0393(6) Uani 1 1 d . .
C3 C 0.4889(2) 0.24344(18) 0.16998(15) 0.0299(7) Uani 1 1 d . .
O3 O 0.52436(17) 0.22583(14) 0.21485(10) 0.0390(6) Uani 1 1 d . .
P1 P 0.44130(6) 0.39291(5) 0.15871(4) 0.02804(19) Uani 1 1 d . .
O1 O 0.33841(14) 0.30172(11) 0.24508(8) 0.0253(5) Uani 1 1 d . .
C1 C 0.3837(2) 0.37369(17) 0.22557(12) 0.0219(6) Uani 1 1 d . .
B1 B 0.3971(2) 0.45612(19) 0.27147(15) 0.0215(7) Uani 1 1 d . .
N1 N 0.37259(18) 0.53244(14) 0.26220(11) 0.0236(5) Uani 1 1 d . .
N2 N 0.43748(17) 0.46899(13) 0.33525(10) 0.0216(5) Uani 1 1 d . .
C4 C 0.5898(3) 0.2622(3) 0.06266(15) 0.0503(10) Uani 1 1 d . .
C5 C 0.4938(3) 0.1941(2) 0.03403(16) 0.0465(10) Uani 1 1 d . .
C6 C 0.4183(3) 0.2298(2) 0.00650(15) 0.0403(9) Uani 1 1 d . .
C7 C 0.4644(3) 0.31835(19) 0.01876(14) 0.0346(8) Uani 1 1 d . .
C8 C 0.5705(3) 0.3384(2) 0.05237(15) 0.0422(9) Uani 1 1 d . .
C9 C 0.6965(3) 0.2540(4) 0.0961(2) 0.1029(19) Uani 1 1 d . .
H9A H 0.748783 0.247002 0.066707 0.154 Uiso 1 1 calc R U
H9B H 0.676391 0.204848 0.117477 0.154 Uiso 1 1 calc R U
H9C H 0.732936 0.304856 0.125748 0.154 Uiso 1 1 calc R U
C10 C 0.4791(4) 0.1010(2) 0.03191(19) 0.0899(17) Uani 1 1 d . .
H10A H 0.398224 0.069096 0.024097 0.135 Uiso 1 1 calc R U
H10B H 0.510810 0.091147 0.071047 0.135 Uiso 1 1 calc R U
H10C H 0.518567 0.082570 -0.000794 0.135 Uiso 1 1 calc R U
C11 C 0.3073(3) 0.1820(3) -0.03244(17) 0.0735(14) Uani 1 1 d . .
H11A H 0.318328 0.180684 -0.075648 0.110 Uiso 1 1 calc R U
H11B H 0.250431 0.210139 -0.023700 0.110 Uiso 1 1 calc R U
H11C H 0.281211 0.124311 -0.023188 0.110 Uiso 1 1 calc R U
C12 C 0.4120(3) 0.3815(2) -0.00274(17) 0.0633(11) Uani 1 1 d . .
H12A H 0.418675 0.426190 0.031219 0.095 Uiso 1 1 calc R U
H12B H 0.331813 0.353421 -0.017633 0.095 Uiso 1 1 calc R U
H12C H 0.451435 0.406017 -0.035799 0.095 Uiso 1 1 calc R U
C13 C 0.6537(3) 0.4254(2) 0.07114(18) 0.0808(16) Uani 1 1 d . .
H13A H 0.697550 0.441738 0.037416 0.121 Uiso 1 1 calc R U
H13B H 0.705143 0.425392 0.106829 0.121 Uiso 1 1 calc R U
H13C H 0.612474 0.465649 0.081361 0.121 Uiso 1 1 calc R U
C14 C 0.3951(2) 0.58472(17) 0.31856(13) 0.0265(7) Uani 1 1 d . .
H14 H 0.384909 0.638743 0.325110 0.032 Uiso 1 1 calc R U
C15 C 0.4330(2) 0.54759(17) 0.36175(14) 0.0270(7) Uani 1 1 d . .
H15 H 0.453591 0.570714 0.403648 0.032 Uiso 1 1 calc R U
C16 C 0.3529(2) 0.56447(17) 0.20699(13) 0.0255(7) Uani 1 1 d . .
C17 C 0.4453(2) 0.62136(17) 0.18621(14) 0.0289(7) Uani 1 1 d . .
C18 C 0.4256(3) 0.65359(19) 0.13351(15) 0.0358(8) Uani 1 1 d . .
H18 H 0.486507 0.693169 0.119468 0.043 Uiso 1 1 calc R U
C19 C 0.3186(3) 0.62920(19) 0.10077(15) 0.0385(8) Uani 1 1 d . .
H19 H 0.306549 0.651582 0.064475 0.046 Uiso 1 1 calc R U
C20 C 0.2300(3) 0.57221(19) 0.12134(15) 0.0358(8) Uani 1 1 d . .
H20 H 0.157137 0.555046 0.098451 0.043 Uiso 1 1 calc R U
C21 C 0.2446(2) 0.53921(18) 0.17478(14) 0.0294(7) Uani 1 1 d . .
C22 C 0.5644(2) 0.64710(18) 0.22014(14) 0.0326(8) Uani 1 1 d . .
H22 H 0.563800 0.608361 0.251009 0.039 Uiso 1 1 calc R U
C23 C 0.6535(2) 0.6385(2) 0.17828(16) 0.0464(9) Uani 1 1 d . .
H23A H 0.630457 0.581177 0.155751 0.070 Uiso 1 1 calc R U
H23B H 0.726732 0.649794 0.202892 0.070 Uiso 1 1 calc R U
H23C H 0.660377 0.678941 0.149410 0.070 Uiso 1 1 calc R U
C24 C 0.5981(3) 0.7370(2) 0.25481(16) 0.0479(10) Uani 1 1 d . .
H24A H 0.597488 0.776470 0.225826 0.072 Uiso 1 1 calc R U
H24B H 0.674285 0.751314 0.276800 0.072 Uiso 1 1 calc R U
H24C H 0.544023 0.740583 0.283953 0.072 Uiso 1 1 calc R U
C25 C 0.1453(2) 0.4777(2) 0.19665(16) 0.0418(9) Uani 1 1 d . .
H25 H 0.173745 0.460192 0.234645 0.050 Uiso 1 1 calc R U
C26 C 0.0937(3) 0.3988(2) 0.1495(2) 0.0796(14) Uani 1 1 d . .
H26A H 0.059494 0.413776 0.113003 0.119 Uiso 1 1 calc R U
H26B H 0.035417 0.357662 0.166673 0.119 Uiso 1 1 calc R U
H26C H 0.153120 0.374391 0.138486 0.119 Uiso 1 1 calc R U
C27 C 0.0559(3) 0.5201(3) 0.2125(2) 0.0805(14) Uani 1 1 d . .
H27A H 0.090319 0.569490 0.243792 0.121 Uiso 1 1 calc R U
H27B H -0.006403 0.480239 0.228089 0.121 Uiso 1 1 calc R U
H27C H 0.026686 0.537855 0.175902 0.121 Uiso 1 1 calc R U
C28 C 0.4924(2) 0.42100(16) 0.36858(13) 0.0224(6) Uani 1 1 d . .
C29 C 0.6010(2) 0.41892(17) 0.35525(13) 0.0265(7) Uani 1 1 d . .
C30 C 0.6535(2) 0.37294(18) 0.38859(15) 0.0354(8) Uani 1 1 d . .
H30 H 0.725504 0.369399 0.379666 0.042 Uiso 1 1 calc R U
C31 C 0.6032(2) 0.33231(19) 0.43441(15) 0.0367(8) Uani 1 1 d . .
H31 H 0.640985 0.301751 0.456911 0.044 Uiso 1 1 calc R U
C32 C 0.4986(2) 0.33611(18) 0.44743(14) 0.0316(7) Uani 1 1 d . .
H32 H 0.465251 0.308728 0.479444 0.038 Uiso 1 1 calc R U
C33 C 0.4406(2) 0.37935(17) 0.41455(13) 0.0245(7) Uani 1 1 d . .
C34 C 0.6628(2) 0.46892(19) 0.30867(14) 0.0335(8) Uani 1 1 d . .
H34 H 0.604072 0.473474 0.277019 0.040 Uiso 1 1 calc R U
C35 C 0.7404(3) 0.4286(2) 0.27622(16) 0.0521(10) Uani 1 1 d . .
H35A H 0.767365 0.459132 0.242697 0.078 Uiso 1 1 calc R U
H35B H 0.698678 0.369763 0.259887 0.078 Uiso 1 1 calc R U
H35C H 0.805241 0.430827 0.305086 0.078 Uiso 1 1 calc R U
C36 C 0.7288(3) 0.5584(2) 0.33995(16) 0.0485(10) Uani 1 1 d . .
H36A H 0.783964 0.555846 0.373014 0.073 Uiso 1 1 calc R U
H36B H 0.675984 0.585833 0.356716 0.073 Uiso 1 1 calc R U
H36C H 0.768564 0.590863 0.310111 0.073 Uiso 1 1 calc R U
C37 C 0.3236(2) 0.37986(17) 0.42992(13) 0.0256(7) Uani 1 1 d . .
H37 H 0.289190 0.404837 0.397790 0.031 Uiso 1 1 calc R U
C38 C 0.2456(2) 0.29048(19) 0.43069(14) 0.0358(8) Uani 1 1 d . .
H38A H 0.241294 0.255781 0.391393 0.054 Uiso 1 1 calc R U
H38B H 0.169638 0.292442 0.437793 0.054 Uiso 1 1 calc R U
H38C H 0.275877 0.265997 0.463389 0.054 Uiso 1 1 calc R U
C39 C 0.3314(3) 0.4337(2) 0.49172(14) 0.0436(9) Uani 1 1 d . .
H39A H 0.365835 0.410564 0.523785 0.065 Uiso 1 1 calc R U
H39B H 0.255308 0.433399 0.500295 0.065 Uiso 1 1 calc R U
H39C H 0.378237 0.491661 0.490576 0.065 Uiso 1 1 calc R U
Fe2 Fe 0.41056(3) -0.01693(2) 0.24601(2) 0.02054(11) Uani 1 1 d . .
C102 C 0.3339(2) 0.02673(18) 0.19728(14) 0.0269(7) Uani 1 1 d . .
O102 O 0.28448(17) 0.05526(14) 0.16442(10) 0.0399(5) Uani 1 1 d . .
C103 C 0.4783(2) 0.07786(18) 0.29254(13) 0.0252(7) Uani 1 1 d . .
O103 O 0.52732(15) 0.14089(12) 0.32414(9) 0.0303(5) Uani 1 1 d . .
P101 P 0.26336(6) -0.02990(4) 0.30457(4) 0.02389(18) Uani 1 1 d . .
O101 O 0.26411(14) 0.13316(11) 0.29809(8) 0.0233(4) Uani 1 1 d . .
C101 C 0.2239(2) 0.05956(16) 0.31619(12) 0.0192(6) Uani 1 1 d . .
B101 B 0.1146(2) 0.04444(18) 0.35109(15) 0.0194(7) Uani 1 1 d . .
N101 N 0.08997(16) 0.00611(13) 0.40473(10) 0.0187(5) Uani 1 1 d . .
N102 N 0.01654(16) 0.06948(13) 0.33375(10) 0.0191(5) Uani 1 1 d . .
C104 C 0.5451(2) -0.06402(17) 0.26886(13) 0.0249(7) Uani 1 1 d . .
C105 C 0.4410(2) -0.12169(17) 0.28045(13) 0.0269(7) Uani 1 1 d . .
C106 C 0.3691(2) -0.15073(17) 0.22451(14) 0.0275(7) Uani 1 1 d . .
C107 C 0.4282(2) -0.11056(17) 0.17817(13) 0.0260(7) Uani 1 1 d . .
C108 C 0.5365(2) -0.05738(17) 0.20537(13) 0.0252(7) Uani 1 1 d . .
C109 C 0.6464(2) -0.0222(2) 0.31445(14) 0.0398(8) Uani 1 1 d . .
H10D H 0.622503 -0.000937 0.352415 0.060 Uiso 1 1 calc R U
H10E H 0.697409 0.024863 0.298404 0.060 Uiso 1 1 calc R U
H10F H 0.686077 -0.062886 0.322522 0.060 Uiso 1 1 calc R U
C110 C 0.4159(3) -0.1493(2) 0.34098(15) 0.0409(8) Uani 1 1 d . .
H10G H 0.333816 -0.167416 0.342303 0.061 Uiso 1 1 calc R U
H10H H 0.452316 -0.102294 0.373736 0.061 Uiso 1 1 calc R U
H10I H 0.445242 -0.196389 0.346412 0.061 Uiso 1 1 calc R U
C111 C 0.2551(2) -0.21637(18) 0.21580(16) 0.0421(9) Uani 1 1 d . .
H11D H 0.210858 -0.210736 0.178982 0.063 Uiso 1 1 calc R U
H11E H 0.215154 -0.208803 0.251259 0.063 Uiso 1 1 calc R U
H11F H 0.264592 -0.272487 0.211453 0.063 Uiso 1 1 calc R U
C112 C 0.3859(3) -0.1258(2) 0.11175(14) 0.0410(8) Uani 1 1 d . .
H11G H 0.408898 -0.072546 0.095240 0.062 Uiso 1 1 calc R U
H11H H 0.303038 -0.148743 0.106224 0.062 Uiso 1 1 calc R U
H11I H 0.417999 -0.166008 0.090224 0.062 Uiso 1 1 calc R U
C113 C 0.6280(2) -0.0067(2) 0.17213(15) 0.0406(9) Uani 1 1 d . .
H11J H 0.675650 -0.040916 0.158697 0.061 Uiso 1 1 calc R U
H11K H 0.674693 0.043830 0.199558 0.061 Uiso 1 1 calc R U
H11L H 0.593202 0.009769 0.136558 0.061 Uiso 1 1 calc R U
C114 C -0.0161(2) 0.01147(17) 0.41860(13) 0.0238(7) Uani 1 1 d . .
H114 H -0.051804 -0.008479 0.452480 0.029 Uiso 1 1 calc R U
C115 C -0.0591(2) 0.04846(17) 0.37754(12) 0.0229(7) Uani 1 1 d . .
H115 H -0.129911 0.059104 0.377646 0.027 Uiso 1 1 calc R U
C116 C 0.1462(2) -0.04175(17) 0.43775(13) 0.0227(7) Uani 1 1 d . .
C117 C 0.2498(2) -0.00044(18) 0.47502(13) 0.0249(7) Uani 1 1 d . .
C118 C 0.2999(2) -0.04887(19) 0.50703(14) 0.0327(8) Uani 1 1 d . .
H118 H 0.369640 -0.021944 0.532249 0.039 Uiso 1 1 calc R U
C119 C 0.2520(3) -0.1346(2) 0.50342(15) 0.0412(8) Uani 1 1 d . .
H119 H 0.287318 -0.166229 0.526241 0.049 Uiso 1 1 calc R U
C120 C 0.1513(3) -0.17368(19) 0.46590(16) 0.0383(8) Uani 1 1 d . .
H120 H 0.118701 -0.232989 0.462643 0.046 Uiso 1 1 calc R U
C121 C 0.0965(2) -0.12896(18) 0.43289(14) 0.0296(7) Uani 1 1 d . .
C122 C 0.3094(2) 0.09266(17) 0.48063(13) 0.0290(7) Uani 1 1 d . .
H122 H 0.264335 0.116812 0.452900 0.035 Uiso 1 1 calc R U
C123 C 0.4273(2) 0.1089(2) 0.46018(16) 0.0476(10) Uani 1 1 d . .
H12D H 0.475612 0.091102 0.489244 0.071 Uiso 1 1 calc R U
H12E H 0.460428 0.169103 0.458557 0.071 Uiso 1 1 calc R U
H12F H 0.421422 0.076819 0.419626 0.071 Uiso 1 1 calc R U
C124 C 0.3166(3) 0.1371(2) 0.54550(14) 0.0406(8) Uani 1 1 d . .
H12G H 0.240723 0.123710 0.558531 0.061 Uiso 1 1 calc R U
H12H H 0.347932 0.198082 0.546542 0.061 Uiso 1 1 calc R U
H12I H 0.365937 0.117941 0.573061 0.061 Uiso 1 1 calc R U
C125 C -0.0115(2) -0.17715(18) 0.39120(14) 0.0337(8) Uani 1 1 d . .
H125 H -0.045180 -0.135251 0.375748 0.040 Uiso 1 1 calc R U
C126 C 0.0132(3) -0.2300(2) 0.33603(16) 0.0526(10) Uani 1 1 d . .
H12J H 0.064437 -0.192844 0.312632 0.079 Uiso 1 1 calc R U
H12K H -0.057818 -0.260677 0.310050 0.079 Uiso 1 1 calc R U
H12L H 0.048932 -0.270219 0.350163 0.079 Uiso 1 1 calc R U
C127 C -0.0983(2) -0.2332(2) 0.42572(17) 0.0510(10) Uani 1 1 d . .
H12M H -0.071772 -0.279718 0.436269 0.077 Uiso 1 1 calc R U
H12N H -0.171239 -0.255900 0.399897 0.077 Uiso 1 1 calc R U
H12O H -0.107393 -0.199852 0.463105 0.077 Uiso 1 1 calc R U
C128 C -0.0161(2) 0.09410(17) 0.27785(13) 0.0217(6) Uani 1 1 d . .
C129 C -0.0351(2) 0.17222(18) 0.27726(14) 0.0278(7) Uani 1 1 d . .
C130 C -0.0662(2) 0.1938(2) 0.22114(16) 0.0393(8) Uani 1 1 d . .
H130 H -0.080701 0.246048 0.220147 0.047 Uiso 1 1 calc R U
C131 C -0.0763(2) 0.1410(2) 0.16725(16) 0.0478(10) Uani 1 1 d . .
H131 H -0.095201 0.157684 0.129505 0.057 Uiso 1 1 calc R U
C132 C -0.0589(2) 0.0643(2) 0.16828(15) 0.0393(8) Uani 1 1 d . .
H132 H -0.065865 0.028467 0.130845 0.047 Uiso 1 1 calc R U
C133 C -0.0316(2) 0.03769(19) 0.22245(13) 0.0270(7) Uani 1 1 d . .
C134 C -0.0225(2) 0.23395(18) 0.33469(15) 0.0344(8) Uani 1 1 d . .
H134 H 0.014850 0.214281 0.368927 0.041 Uiso 1 1 calc R U
C135 C 0.0522(3) 0.32271(19) 0.32785(18) 0.0518(10) Uani 1 1 d . .
H13D H 0.123517 0.319450 0.313589 0.078 Uiso 1 1 calc R U
H13E H 0.068351 0.359155 0.367389 0.078 Uiso 1 1 calc R U
H13F H 0.012358 0.346065 0.298211 0.078 Uiso 1 1 calc R U
C136 C -0.1396(3) 0.2371(2) 0.35104(16) 0.0510(10) Uani 1 1 d . .
H13G H -0.175632 0.259518 0.319108 0.076 Uiso 1 1 calc R U
H13H H -0.130165 0.273624 0.390113 0.076 Uiso 1 1 calc R U
H13I H -0.187469 0.180191 0.354254 0.076 Uiso 1 1 calc R U
C137 C -0.0266(2) -0.05148(19) 0.22305(14) 0.0329(8) Uani 1 1 d . .
H137 H 0.033971 -0.049108 0.256176 0.039 Uiso 1 1 calc R U
C138 C 0.0024(3) -0.0912(2) 0.16378(17) 0.0624(12) Uani 1 1 d . .
H13J H 0.014568 -0.144947 0.169526 0.094 Uiso 1 1 calc R U
H13K H 0.071434 -0.053247 0.152291 0.094 Uiso 1 1 calc R U
H13L H -0.060315 -0.101126 0.131428 0.094 Uiso 1 1 calc R U
C139 C -0.1376(3) -0.1082(2) 0.23834(17) 0.0525(10) Uani 1 1 d . .
H13M H -0.199635 -0.108531 0.208233 0.079 Uiso 1 1 calc R U
H13N H -0.151389 -0.087156 0.279081 0.079 Uiso 1 1 calc R U
H13O H -0.133388 -0.165611 0.237591 0.079 Uiso 1 1 calc R U
C1H C 0.9086(3) 0.5774(3) 0.0431(2) 0.0830(14) Uani 1 1 d . .
H1H1 H 0.869887 0.590811 0.077815 0.124 Uiso 1 1 calc R U
H1H2 H 0.936994 0.530240 0.049743 0.124 Uiso 1 1 calc R U
H1H3 H 0.855375 0.561806 0.005676 0.124 Uiso 1 1 calc R U
C1S C 0.1386(5) 0.5799(4) 0.3980(3) 0.145(3) Uani 1 1 d . .
H1S1 H 0.182136 0.539978 0.394525 0.217 Uiso 1 1 calc R U
H1S2 H 0.190490 0.637560 0.402857 0.217 Uiso 1 1 calc R U
H1S3 H 0.085160 0.569475 0.360977 0.217 Uiso 1 1 calc R U
C2H C 1.0060(3) 0.6528(2) 0.0373(2) 0.0737(13) Uani 1 1 d . .
H2H1 H 1.049300 0.636739 0.005020 0.088 Uiso 1 1 calc R U
H2H2 H 1.057154 0.669699 0.076129 0.088 Uiso 1 1 calc R U
C2S C 0.0789(6) 0.5696(4) 0.4486(4) 0.162(3) Uani 1 1 d . .
H2S1 H 0.133394 0.606359 0.482863 0.195 Uiso 1 1 calc R U
H2S2 H 0.020624 0.597835 0.441524 0.195 Uiso 1 1 calc R U
C3H C 0.9718(3) 0.7276(2) 0.02221(18) 0.0559(10) Uani 1 1 d . .
H3H1 H 0.924055 0.711623 -0.017727 0.067 Uiso 1 1 calc R U
H3H2 H 0.925022 0.741767 0.053266 0.067 Uiso 1 1 calc R U
C3S C 0.0263(5) 0.5036(4) 0.4724(3) 0.114(2) Uani 1 1 d . .
H3S1 H 0.081554 0.471900 0.475815 0.136 Uiso 1 1 calc R U
H3S2 H -0.034127 0.469334 0.439835 0.136 Uiso 1 1 calc R U
C4H C 1.0694(3) 0.8044(2) 0.01959(19) 0.0580(11) Uani 1 1 d . .
H4H1 H 1.114818 0.821713 0.060218 0.070 Uiso 1 1 calc R U
H4H2 H 1.118381 0.789020 -0.009754 0.070 Uiso 1 1 calc R U
C5H C 1.0382(3) 0.8783(2) 0.00158(17) 0.0575(11) Uani 1 1 d . .
H5H1 H 0.985516 0.891915 0.029254 0.069 Uiso 1 1 calc R U
H5H2 H 0.997612 0.862695 -0.040283 0.069 Uiso 1 1 calc R U
C6H C 1.1391(3) 0.9562(3) 0.00350(19) 0.0747(13) Uani 1 1 d . .
H6H1 H 1.180081 0.972005 0.044744 0.112 Uiso 1 1 calc R U
H6H2 H 1.112754 1.002561 -0.007517 0.112 Uiso 1 1 calc R U
H6H3 H 1.189686 0.944289 -0.025487 0.112 Uiso 1 1 calc R U

loop_
_atom_site_aniso_label
_atom_site_aniso_U_11
_atom_site_aniso_U_22
_atom_site_aniso_U_33
_atom_site_aniso_U_23
_atom_site_aniso_U_13
_atom_site_aniso_U_12
Na1 0.0302(6) 0.0344(7) 0.0313(7) 0.0127(6) 0.0020(5) 0.0016(5)
Na2 0.0282(6) 0.0207(6) 0.0302(7) 0.0039(5) 0.0035(5) 0.0070(5)
Fe1 0.0376(2) 0.0230(2) 0.0222(3) 0.00605(19) 0.01247(19) 0.01165(19)
C2 0.051(2) 0.0261(17) 0.0189(17) 0.0059(14) 0.0042(15) 0.0141(15)
O2 0.0322(12) 0.0497(14) 0.0325(14) 0.0072(11) 0.0048(10) 0.0069(11)
C3 0.0357(17) 0.0230(17) 0.037(2) 0.0056(15) 0.0180(16) 0.0142(14)
O3 0.0430(13) 0.0458(14) 0.0363(15) 0.0181(12) 0.0101(11) 0.0201(11)
P1 0.0396(4) 0.0211(4) 0.0261(5) 0.0062(3) 0.0137(4) 0.0098(3)
O1 0.0319(10) 0.0203(11) 0.0231(11) 0.0051(9) 0.0051(9) 0.0059(8)
C1 0.0228(14) 0.0213(15) 0.0222(16) 0.0050(13) 0.0025(12) 0.0072(12)
B1 0.0222(16) 0.0182(17) 0.0247(19) 0.0076(15) 0.0106(14) 0.0036(13)
N1 0.0307(13) 0.0199(13) 0.0231(14) 0.0042(11) 0.0079(11) 0.0105(10)
N2 0.0269(12) 0.0188(12) 0.0213(14) 0.0024(11) 0.0050(10) 0.0101(10)
C4 0.048(2) 0.088(3) 0.031(2) 0.015(2) 0.0247(18) 0.038(2)
C5 0.092(3) 0.0301(19) 0.031(2) 0.0125(16) 0.036(2) 0.030(2)
C6 0.058(2) 0.035(2) 0.026(2) 0.0029(16) 0.0173(17) 0.0092(17)
C7 0.058(2) 0.0302(18) 0.0236(18) 0.0121(15) 0.0184(16) 0.0182(16)
C8 0.052(2) 0.039(2) 0.035(2) 0.0077(17) 0.0260(18) 0.0070(17)
C9 0.072(3) 0.201(6) 0.074(4) 0.041(4) 0.036(3) 0.087(3)
C10 0.189(5) 0.053(3) 0.067(3) 0.032(2) 0.079(3) 0.073(3)
C11 0.091(3) 0.073(3) 0.032(2) -0.008(2) 0.006(2) -0.006(2)
C12 0.114(3) 0.057(3) 0.043(2) 0.027(2) 0.031(2) 0.051(2)
C13 0.084(3) 0.063(3) 0.068(3) -0.011(2) 0.048(3) -0.021(2)
C14 0.0372(16) 0.0185(15) 0.0269(18) 0.0004(13) 0.0080(14) 0.0136(13)
C15 0.0335(16) 0.0228(16) 0.0232(18) -0.0026(14) 0.0043(14) 0.0086(13)
C16 0.0370(17) 0.0226(16) 0.0233(17) 0.0050(13) 0.0107(14) 0.0163(13)
C17 0.0344(17) 0.0224(16) 0.036(2) 0.0074(14) 0.0141(15) 0.0142(13)
C18 0.0453(19) 0.0299(18) 0.042(2) 0.0148(16) 0.0220(17) 0.0194(15)
C19 0.062(2) 0.0365(19) 0.0273(19) 0.0144(15) 0.0137(17) 0.0258(17)
C20 0.0425(18) 0.0342(19) 0.033(2) 0.0083(16) 0.0019(15) 0.0151(15)
C21 0.0357(17) 0.0277(17) 0.0284(18) 0.0066(14) 0.0087(14) 0.0130(14)
C22 0.0355(17) 0.0246(17) 0.041(2) 0.0085(15) 0.0133(15) 0.0112(14)
C23 0.0396(18) 0.046(2) 0.058(3) 0.0069(18) 0.0185(17) 0.0173(16)
C24 0.0430(19) 0.039(2) 0.060(3) 0.0031(18) 0.0122(18) 0.0103(16)
C25 0.0349(17) 0.047(2) 0.043(2) 0.0219(18) 0.0014(16) 0.0064(16)
C26 0.078(3) 0.050(3) 0.086(4) 0.010(2) 0.005(3) -0.016(2)
C27 0.059(2) 0.098(4) 0.104(4) 0.044(3) 0.045(3) 0.033(2)
C28 0.0244(14) 0.0183(15) 0.0230(17) -0.0009(13) -0.0019(12) 0.0069(12)
C29 0.0265(15) 0.0197(15) 0.0306(19) -0.0017(13) 0.0025(13) 0.0057(12)
C30 0.0265(16) 0.0315(18) 0.049(2) 0.0027(16) 0.0031(15) 0.0122(14)
C31 0.0350(17) 0.0303(18) 0.046(2) 0.0087(16) -0.0031(16) 0.0135(14)
C32 0.0373(17) 0.0275(17) 0.0305(19) 0.0089(14) 0.0017(14) 0.0095(14)
C33 0.0282(15) 0.0188(15) 0.0241(17) 0.0009(13) 0.0001(13) 0.0050(12)
C34 0.0239(15) 0.0393(19) 0.035(2) 0.0034(15) 0.0041(14) 0.0065(14)
C35 0.045(2) 0.056(2) 0.057(3) 0.006(2) 0.0232(19) 0.0142(18)
C36 0.049(2) 0.034(2) 0.054(3) 0.0063(18) 0.0136(18) -0.0011(16)
C37 0.0261(15) 0.0293(17) 0.0216(17) 0.0054(13) 0.0019(13) 0.0085(13)
C38 0.0331(16) 0.0410(19) 0.0330(19) 0.0116(16) 0.0055(15) 0.0084(15)
C39 0.0431(19) 0.050(2) 0.035(2) -0.0049(17) 0.0071(16) 0.0138(16)
Fe2 0.0198(2) 0.0218(2) 0.0227(2) 0.00478(18) 0.00551(17) 0.00899(17)
C102 0.0260(15) 0.0247(17) 0.0279(19) -0.0005(14) 0.0063(14) 0.0054(13)
O102 0.0460(13) 0.0448(14) 0.0328(14) 0.0160(11) -0.0057(11) 0.0189(11)
C103 0.0213(14) 0.0303(18) 0.0316(18) 0.0141(15) 0.0097(13) 0.0144(13)
O103 0.0321(11) 0.0239(11) 0.0324(13) 0.0023(10) -0.0019(10) 0.0072(9)
P101 0.0226(4) 0.0219(4) 0.0311(5) 0.0080(3) 0.0114(3) 0.0093(3)
O101 0.0234(9) 0.0199(10) 0.0285(12) 0.0094(9) 0.0084(9) 0.0062(8)
C101 0.0178(13) 0.0213(15) 0.0175(15) 0.0027(12) -0.0001(11) 0.0052(11)
B101 0.0230(16) 0.0105(15) 0.0225(19) 0.0008(14) 0.0020(14) 0.0026(13)
N101 0.0155(11) 0.0245(13) 0.0197(13) 0.0052(10) 0.0061(10) 0.0097(10)
N102 0.0182(11) 0.0229(13) 0.0177(13) 0.0056(10) 0.0046(10) 0.0068(10)
C104 0.0229(14) 0.0269(16) 0.0298(18) 0.0032(14) 0.0038(13) 0.0151(13)
C105 0.0335(16) 0.0284(17) 0.0291(18) 0.0085(14) 0.0106(14) 0.0215(13)
C106 0.0284(15) 0.0225(16) 0.0359(19) 0.0008(14) 0.0091(14) 0.0145(13)
C107 0.0316(16) 0.0262(16) 0.0249(17) -0.0010(13) 0.0065(13) 0.0170(13)
C108 0.0244(15) 0.0284(16) 0.0278(18) 0.0059(14) 0.0083(13) 0.0136(13)
C109 0.0327(17) 0.052(2) 0.040(2) 0.0062(17) -0.0006(15) 0.0224(16)
C110 0.053(2) 0.043(2) 0.045(2) 0.0225(17) 0.0205(17) 0.0318(17)
C111 0.0351(17) 0.0277(18) 0.059(2) -0.0051(17) 0.0153(17) 0.0056(14)
C112 0.0453(19) 0.053(2) 0.0276(19) -0.0032(16) -0.0004(15) 0.0242(17)
C113 0.0346(17) 0.052(2) 0.044(2) 0.0158(17) 0.0202(16) 0.0198(16)
C114 0.0199(14) 0.0267(16) 0.0249(17) 0.0063(13) 0.0079(13) 0.0051(12)
C115 0.0188(14) 0.0301(17) 0.0212(17) 0.0031(13) 0.0068(12) 0.0089(12)
C116 0.0253(15) 0.0287(16) 0.0221(17) 0.0116(13) 0.0128(13) 0.0150(13)
C117 0.0263(15) 0.0301(17) 0.0223(17) 0.0088(13) 0.0064(13) 0.0123(13)
C118 0.0293(16) 0.041(2) 0.033(2) 0.0099(16) 0.0019(14) 0.0172(15)
C119 0.047(2) 0.040(2) 0.050(2) 0.0269(18) 0.0093(18) 0.0248(17)
C120 0.0421(19) 0.0247(17) 0.052(2) 0.0168(16) 0.0110(17) 0.0115(15)
C121 0.0314(16) 0.0250(17) 0.037(2) 0.0121(14) 0.0125(14) 0.0108(13)
C122 0.0283(15) 0.0283(17) 0.0304(19) 0.0071(14) -0.0023(14) 0.0091(13)
C123 0.0424(19) 0.038(2) 0.056(3) 0.0035(18) 0.0157(18) 0.0020(16)
C124 0.0462(19) 0.038(2) 0.037(2) 0.0028(16) 0.0000(16) 0.0158(16)
C125 0.0330(16) 0.0232(16) 0.042(2) 0.0060(15) 0.0066(15) 0.0038(13)
C126 0.047(2) 0.047(2) 0.055(3) -0.0025(19) 0.0103(19) 0.0055(17)
C127 0.0384(19) 0.042(2) 0.071(3) 0.0122(19) 0.0165(18) 0.0051(16)
C128 0.0131(13) 0.0316(17) 0.0218(17) 0.0082(13) 0.0065(12) 0.0059(12)
C129 0.0194(14) 0.0285(17) 0.0355(19) 0.0105(15) 0.0023(13) 0.0055(13)
C130 0.0344(17) 0.042(2) 0.044(2) 0.0229(18) 0.0006(16) 0.0098(15)
C131 0.0374(19) 0.075(3) 0.030(2) 0.026(2) -0.0007(16) 0.0102(19)
C132 0.0291(17) 0.061(2) 0.0244(19) 0.0077(17) 0.0008(14) 0.0084(16)
C133 0.0140(13) 0.0415(19) 0.0225(17) 0.0023(14) 0.0025(12) 0.0052(13)
C134 0.0334(17) 0.0291(18) 0.043(2) 0.0071(15) -0.0017(15) 0.0135(14)
C135 0.054(2) 0.031(2) 0.067(3) 0.0104(18) -0.0091(19) 0.0119(17)
C136 0.059(2) 0.051(2) 0.054(3) 0.0054(19) 0.0106(19) 0.0339(18)
C137 0.0251(15) 0.043(2) 0.0258(18) -0.0098(15) -0.0016(13) 0.0110(14)
C138 0.062(2) 0.057(3) 0.055(3) -0.021(2) 0.020(2) 0.0068(19)
C139 0.051(2) 0.042(2) 0.071(3) 0.013(2) 0.022(2) 0.0178(17)
C1H 0.079(3) 0.063(3) 0.099(4) 0.020(3) -0.003(3) 0.010(2)
C1S 0.186(6) 0.113(5) 0.185(7) 0.063(5) 0.116(6) 0.083(5)
C2H 0.070(3) 0.060(3) 0.090(4) 0.007(3) -0.006(2) 0.024(2)
C2S 0.183(7) 0.109(5) 0.265(10) 0.104(6) 0.134(7) 0.095(5)
C3H 0.054(2) 0.063(3) 0.050(3) 0.003(2) 0.0003(19) 0.020(2)
C3S 0.135(5) 0.098(4) 0.141(6) 0.043(4) 0.065(4) 0.065(4)
C4H 0.050(2) 0.064(3) 0.058(3) 0.003(2) 0.002(2) 0.019(2)
C5H 0.064(2) 0.068(3) 0.035(2) 0.006(2) 0.0057(19) 0.013(2)
C6H 0.075(3) 0.077(3) 0.055(3) 0.011(2) -0.005(2) 0.000(2)

loop_
_atom_type_symbol
_atom_type_description
_atom_type_scat_dispersion_real
_atom_type_scat_dispersion_imag
_atom_type_scat_source
C C 0.0033 0.0016 'International Tables Vol C Tables 4.2.6.8 and 6.1.1.4'
H H 0.0000 0.0000 'International Tables Vol C Tables 4.2.6.8 and 6.1.1.4'
O O 0.0106 0.0060 'International Tables Vol C Tables 4.2.6.8 and 6.1.1.4'
P P 0.1023 0.0942 'International Tables Vol C Tables 4.2.6.8 and 6.1.1.4'
Fe Fe 0.3463 0.8444 'International Tables Vol C Tables 4.2.6.8 and 6.1.1.4'
N N 0.0061 0.0033 'International Tables Vol C Tables 4.2.6.8 and 6.1.1.4'
Na Na 0.0362 0.0249 'International Tables Vol C Tables 4.2.6.8 and 6.1.1.4'
B B 0.0013 0.0007 'International Tables Vol C Tables 4.2.6.8 and 6.1.1.4'

loop_
_geom_angle_atom_site_label_1
_geom_angle_atom_site_label_2
_geom_angle_atom_site_label_3
_geom_angle
_geom_angle_site_symmetry_1
_geom_angle_site_symmetry_3
O101 Na1 O1 88.72(8) . .
O101 Na1 O2 144.18(8) . .
O1 Na1 O2 85.27(8) . .
O101 Na1 O102 74.07(7) . .
O1 Na1 O102 105.67(7) . .
O2 Na1 O102 73.70(7) . .
O101 Na1 C2 126.64(8) . .
O1 Na1 C2 68.49(8) . .
O2 Na1 C2 21.63(7) . .
O102 Na1 C2 67.54(7) . .
O101 Na1 C128 77.43(8) . .
O1 Na1 C128 138.01(8) . .
O2 Na1 C128 127.82(8) . .
O102 Na1 C128 108.10(8) . .
C2 Na1 C128 149.00(9) . .
O101 Na1 C133 86.73(8) . .
O1 Na1 C133 164.78(8) . .
O2 Na1 C133 106.74(8) . .
O102 Na1 C133 87.01(7) . .
C2 Na1 C133 125.34(9) . .
C128 Na1 C133 26.80(7) . .
O101 Na1 Na2 44.44(5) . .
O1 Na1 Na2 44.86(6) . .
O2 Na1 Na2 116.85(6) . .
O102 Na1 Na2 84.47(5) . .
C2 Na1 Na2 95.28(7) . .
C128 Na1 Na2 115.19(7) . .
C133 Na1 Na2 130.84(7) . .
O101 Na2 O1 88.17(7) . .
O101 Na2 O103 87.51(7) . .
O1 Na2 O103 145.86(8) . .
O101 Na2 O3 106.06(7) . .
O1 Na2 O3 77.13(7) . .
O103 Na2 O3 71.63(7) . .
O101 Na2 C28 136.14(8) . .
O1 Na2 C28 76.93(8) . .
O103 Na2 C28 126.73(8) . .
O3 Na2 C28 110.22(8) . .
O101 Na2 C33 116.09(7) . .
O1 Na2 C33 92.52(8) . .
O103 Na2 C33 119.62(8) . .
O3 Na2 C33 136.25(8) . .
C28 Na2 C33 27.14(7) . .
O101 Na2 C103 69.84(7) . .
O1 Na2 C103 129.51(8) . .
O103 Na2 C103 21.48(6) . .
O3 Na2 C103 67.15(7) . .
C28 Na2 C103 148.14(8) . .
C33 Na2 C103 137.92(9) . .
O101 Na2 C29 162.54(8) . .
O1 Na2 C29 88.05(8) . .
O103 Na2 C29 104.96(8) . .
O3 Na2 C29 89.68(7) . .
C28 Na2 C29 26.70(7) . .
C33 Na2 C29 47.11(7) . .
C103 Na2 C29 124.73(8) . .
O101 Na2 Na1 44.13(6) . .
O1 Na2 Na1 44.63(5) . .
O103 Na2 Na1 119.04(6) . .
O3 Na2 Na1 86.94(6) . .
C28 Na2 Na1 114.18(7) . .
C33 Na2 Na1 115.15(6) . .
C103 Na2 Na1 97.57(7) . .
C29 Na2 Na1 132.01(7) . .
C3 Fe1 C2 94.77(13) . .
C3 Fe1 C5 105.45(14) . .
C2 Fe1 C5 114.60(14) . .
C3 Fe1 C4 93.05(13) . .
C2 Fe1 C4 154.39(14) . .
C5 Fe1 C4 39.81(13) . .
C3 Fe1 C6 142.96(13) . .
C2 Fe1 C6 94.68(13) . .
C5 Fe1 C6 38.87(13) . .
C4 Fe1 C6 65.26(13) . .
C3 Fe1 C7 155.23(13) . .
C2 Fe1 C7 109.97(14) . .
C5 Fe1 C7 65.83(12) . .
C4 Fe1 C7 65.11(13) . .
C6 Fe1 C7 39.13(11) . .
C3 Fe1 C8 117.06(14) . .
C2 Fe1 C8 147.29(15) . .
C5 Fe1 C8 66.04(12) . .
C4 Fe1 C8 39.02(13) . .
C6 Fe1 C8 64.92(12) . .
C7 Fe1 C8 38.31(12) . .
C3 Fe1 P1 85.46(9) . .
C2 Fe1 P1 84.64(9) . .
C5 Fe1 P1 156.32(9) . .
C4 Fe1 P1 120.31(12) . .
C6 Fe1 P1 131.07(10) . .
C7 Fe1 P1 95.43(8) . .
C8 Fe1 P1 90.29(9) . .
O2 C2 Fe1 178.0(3) . .
O2 C2 Na1 50.99(16) . .
Fe1 C2 Na1 129.01(15) . .
C2 O2 Na1 107.4(2) . .
O3 C3 Fe1 176.5(2) . .
C3 O3 Na2 118.14(18) . .
C1 P1 Fe1 111.03(9) . .
C1 O1 Na1 141.36(18) . .
C1 O1 Na2 126.87(16) . .
Na1 O1 Na2 90.51(8) . .
O1 C1 B1 116.4(2) . .
O1 C1 P1 129.7(2) . .
B1 C1 P1 113.68(19) . .
N2 B1 N1 104.2(2) . .
N2 B1 C1 124.9(3) . .
N1 B1 C1 130.8(3) . .
C14 N1 C16 120.5(2) . .
C14 N1 B1 108.0(3) . .
C16 N1 B1 130.2(2) . .
C15 N2 C28 121.1(2) . .
C15 N2 B1 108.7(2) . .
C28 N2 B1 129.4(2) . .
C8 C4 C5 108.2(3) . .
C8 C4 C9 125.9(4) . .
C5 C4 C9 125.9(4) . .
C8 C4 Fe1 71.56(18) . .
C5 C4 Fe1 69.80(17) . .
C9 C4 Fe1 126.2(3) . .
C6 C5 C4 106.8(3) . .
C6 C5 C10 126.7(4) . .
C4 C5 C10 126.5(4) . .
C6 C5 Fe1 70.99(18) . .
C4 C5 Fe1 70.40(17) . .
C10 C5 Fe1 125.4(2) . .
C5 C6 C7 108.9(3) . .
C5 C6 C11 125.9(3) . .
C7 C6 C11 125.1(3) . .
C5 C6 Fe1 70.1(2) . .
C7 C6 Fe1 70.65(18) . .
C11 C6 Fe1 127.2(2) . .
C8 C7 C6 108.4(3) . .
C8 C7 C12 124.9(3) . .
C6 C7 C12 126.7(3) . .
C8 C7 Fe1 71.60(19) . .
C6 C7 Fe1 70.22(18) . .
C12 C7 Fe1 126.1(2) . .
C7 C8 C4 107.8(3) . .
C7 C8 C13 126.4(4) . .
C4 C8 C13 125.7(4) . .
C7 C8 Fe1 70.09(17) . .
C4 C8 Fe1 69.41(18) . .
C13 C8 Fe1 128.9(2) . .
C4 C9 H9A 109.5 . .
C4 C9 H9B 109.5 . .
H9A C9 H9B 109.5 . .
C4 C9 H9C 109.5 . .
H9A C9 H9C 109.5 . .
H9B C9 H9C 109.5 . .
C5 C10 H10A 109.5 . .
C5 C10 H10B 109.5 . .
H10A C10 H10B 109.5 . .
C5 C10 H10C 109.5 . .
H10A C10 H10C 109.5 . .
H10B C10 H10C 109.5 . .
C6 C11 H11A 109.5 . .
C6 C11 H11B 109.5 . .
H11A C11 H11B 109.5 . .
C6 C11 H11C 109.5 . .
H11A C11 H11C 109.5 . .
H11B C11 H11C 109.5 . .
C7 C12 H12A 109.5 . .
C7 C12 H12B 109.5 . .
H12A C12 H12B 109.5 . .
C7 C12 H12C 109.5 . .
H12A C12 H12C 109.5 . .
H12B C12 H12C 109.5 . .
C8 C13 H13A 109.5 . .
C8 C13 H13B 109.5 . .
H13A C13 H13B 109.5 . .
C8 C13 H13C 109.5 . .
H13A C13 H13C 109.5 . .
H13B C13 H13C 109.5 . .
C15 C14 N1 110.1(2) . .
C15 C14 H14 125.0 . .
N1 C14 H14 125.0 . .
C14 C15 N2 108.9(2) . .
C14 C15 H15 125.6 . .
N2 C15 H15 125.6 . .
C21 C16 C17 121.4(3) . .
C21 C16 N1 120.3(2) . .
C17 C16 N1 118.3(3) . .
C18 C17 C16 118.3(3) . .
C18 C17 C22 120.1(3) . .
C16 C17 C22 121.6(3) . .
C17 C18 C19 121.2(3) . .
C17 C18 H18 119.4 . .
C19 C18 H18 119.4 . .
C20 C19 C18 119.4(3) . .
C20 C19 H19 120.3 . .
C18 C19 H19 120.3 . .
C19 C20 C21 121.7(3) . .
C19 C20 H20 119.2 . .
C21 C20 H20 119.2 . .
C20 C21 C16 118.0(3) . .
C20 C21 C25 120.4(3) . .
C16 C21 C25 121.6(3) . .
C17 C22 C23 112.8(3) . .
C17 C22 C24 111.3(2) . .
C23 C22 C24 110.1(2) . .
C17 C22 H22 107.4 . .
C23 C22 H22 107.4 . .
C24 C22 H22 107.4 . .
C22 C23 H23A 109.5 . .
C22 C23 H23B 109.5 . .
H23A C23 H23B 109.5 . .
C22 C23 H23C 109.5 . .
H23A C23 H23C 109.5 . .
H23B C23 H23C 109.5 . .
C22 C24 H24A 109.5 . .
C22 C24 H24B 109.5 . .
H24A C24 H24B 109.5 . .
C22 C24 H24C 109.5 . .
H24A C24 H24C 109.5 . .
H24B C24 H24C 109.5 . .
C21 C25 C26 111.4(3) . .
C21 C25 C27 110.4(3) . .
C26 C25 C27 110.9(3) . .
C21 C25 H25 108.0 . .
C26 C25 H25 108.0 . .
C27 C25 H25 108.0 . .
C25 C26 H26A 109.5 . .
C25 C26 H26B 109.5 . .
H26A C26 H26B 109.5 . .
C25 C26 H26C 109.5 . .
H26A C26 H26C 109.5 . .
H26B C26 H26C 109.5 . .
C25 C27 H27A 109.5 . .
C25 C27 H27B 109.5 . .
H27A C27 H27B 109.5 . .
C25 C27 H27C 109.5 . .
H27A C27 H27C 109.5 . .
H27B C27 H27C 109.5 . .
C33 C28 C29 121.0(3) . .
C33 C28 N2 120.2(2) . .
C29 C28 N2 118.7(2) . .
C33 C28 Na2 77.72(15) . .
C29 C28 Na2 83.02(15) . .
N2 C28 Na2 111.57(16) . .
C30 C29 C28 117.8(3) . .
C30 C29 C34 120.1(3) . .
C28 C29 C34 122.0(3) . .
C30 C29 Na2 82.71(17) . .
C28 C29 Na2 70.28(14) . .
C34 C29 Na2 119.74(18) . .
C31 C30 C29 121.4(3) . .
C31 C30 H30 119.3 . .
C29 C30 H30 119.3 . .
C32 C31 C30 120.0(3) . .
C32 C31 H31 120.0 . .
C30 C31 H31 120.0 . .
C31 C32 C33 121.2(3) . .
C31 C32 H32 119.4 . .
C33 C32 H32 119.4 . .
C32 C33 C28 118.5(3) . .
C32 C33 C37 119.1(3) . .
C28 C33 C37 122.5(3) . .
C32 C33 Na2 83.95(17) . .
C28 C33 Na2 75.14(15) . .
C37 C33 Na2 111.01(16) . .
C35 C34 C29 114.2(3) . .
C35 C34 C36 110.6(2) . .
C29 C34 C36 109.2(2) . .
C35 C34 H34 107.5 . .
C29 C34 H34 107.5 . .
C36 C34 H34 107.5 . .
C34 C35 H35A 109.5 . .
C34 C35 H35B 109.5 . .
H35A C35 H35B 109.5 . .
C34 C35 H35C 109.5 . .
H35A C35 H35C 109.5 . .
H35B C35 H35C 109.5 . .
C34 C36 H36A 109.5 . .
C34 C36 H36B 109.5 . .
H36A C36 H36B 109.5 . .
C34 C36 H36C 109.5 . .
H36A C36 H36C 109.5 . .
H36B C36 H36C 109.5 . .
C33 C37 C38 111.3(2) . .
C33 C37 C39 111.2(2) . .
C38 C37 C39 109.4(2) . .
C33 C37 H37 108.3 . .
C38 C37 H37 108.3 . .
C39 C37 H37 108.3 . .
C37 C38 H38A 109.5 . .
C37 C38 H38B 109.5 . .
H38A C38 H38B 109.5 . .
C37 C38 H38C 109.5 . .
H38A C38 H38C 109.5 . .
H38B C38 H38C 109.5 . .
C37 C39 H39A 109.5 . .
C37 C39 H39B 109.5 . .
H39A C39 H39B 109.5 . .
C37 C39 H39C 109.5 . .
H39A C39 H39C 109.5 . .
H39B C39 H39C 109.5 . .
C103 Fe2 C102 94.24(13) . .
C103 Fe2 C104 91.36(12) . .
C102 Fe2 C104 152.92(12) . .
C103 Fe2 C108 107.25(11) . .
C102 Fe2 C108 113.84(12) . .
C104 Fe2 C108 39.60(10) . .
C103 Fe2 C107 145.77(11) . .
C102 Fe2 C107 96.02(12) . .
C104 Fe2 C107 65.89(11) . .
C108 Fe2 C107 39.17(10) . .
C103 Fe2 C105 113.14(13) . .
C102 Fe2 C105 151.64(12) . .
C104 Fe2 C105 39.58(10) . .
C108 Fe2 C105 66.26(10) . .
C107 Fe2 C105 65.70(11) . .
C103 Fe2 C106 152.00(13) . .
C102 Fe2 C106 113.50(12) . .
C104 Fe2 C106 65.82(10) . .
C108 Fe2 C106 65.95(10) . .
C107 Fe2 C106 39.28(10) . .
C105 Fe2 C106 38.86(11) . .
C103 Fe2 P101 86.85(8) . .
C102 Fe2 P101 85.54(9) . .
C104 Fe2 P101 121.26(8) . .
C108 Fe2 P101 154.33(8) . .
C107 Fe2 P101 126.43(8) . .
C105 Fe2 P101 88.62(7) . .
C106 Fe2 P101 91.43(7) . .
O102 C102 Fe2 178.9(3) . .
C102 O102 Na1 115.6(2) . .
O103 C103 Fe2 177.6(2) . .
O103 C103 Na2 50.38(15) . .
Fe2 C103 Na2 131.88(13) . .
C103 O103 Na2 108.14(19) . .
C101 P101 Fe2 113.20(9) . .
C101 O101 Na1 128.34(16) . .
C101 O101 Na2 139.50(17) . .
Na1 O101 Na2 91.43(8) . .
O101 C101 B101 117.7(2) . .
O101 C101 P101 131.02(18) . .
B101 C101 P101 111.15(19) . .
N101 B101 N102 105.0(2) . .
N101 B101 C101 130.0(3) . .
N102 B101 C101 125.0(3) . .
C114 N101 B101 107.7(2) . .
C114 N101 C116 120.4(2) . .
B101 N101 C116 131.4(2) . .
C115 N102 C128 122.0(2) . .
C115 N102 B101 107.6(2) . .
C128 N102 B101 129.2(2) . .
C108 C104 C105 107.9(2) . .
C108 C104 C109 126.1(2) . .
C105 C104 C109 125.8(3) . .
C108 C104 Fe2 70.28(16) . .
C105 C104 Fe2 70.82(15) . .
C109 C104 Fe2 126.97(19) . .
C106 C105 C104 108.1(3) . .
C106 C105 C110 126.4(3) . .
C104 C105 C110 125.5(3) . .
C106 C105 Fe2 71.19(17) . .
C104 C105 Fe2 69.60(16) . .
C110 C105 Fe2 127.11(19) . .
C105 C106 C107 107.8(2) . .
C105 C106 C111 125.2(3) . .
C107 C106 C111 126.9(3) . .
C105 C106 Fe2 69.95(16) . .
C107 C106 Fe2 69.67(15) . .
C111 C106 Fe2 128.97(19) . .
C108 C107 C106 108.4(3) . .
C108 C107 C112 125.6(3) . .
C106 C107 C112 125.9(3) . .
C108 C107 Fe2 69.95(15) . .
C106 C107 Fe2 71.05(15) . .
C112 C107 Fe2 127.5(2) . .
C107 C108 C104 107.8(2) . .
C107 C108 C113 125.7(3) . .
C104 C108 C113 126.4(3) . .
C107 C108 Fe2 70.87(14) . .
C104 C108 Fe2 70.12(14) . .
C113 C108 Fe2 127.0(2) . .
C104 C109 H10D 109.5 . .
C104 C109 H10E 109.5 . .
H10D C109 H10E 109.5 . .
C104 C109 H10F 109.5 . .
H10D C109 H10F 109.5 . .
H10E C109 H10F 109.5 . .
C105 C110 H10G 109.5 . .
C105 C110 H10H 109.5 . .
H10G C110 H10H 109.5 . .
C105 C110 H10I 109.5 . .
H10G C110 H10I 109.5 . .
H10H C110 H10I 109.5 . .
C106 C111 H11D 109.5 . .
C106 C111 H11E 109.5 . .
H11D C111 H11E 109.5 . .
C106 C111 H11F 109.5 . .
H11D C111 H11F 109.5 . .
H11E C111 H11F 109.5 . .
C107 C112 H11G 109.5 . .
C107 C112 H11H 109.5 . .
H11G C112 H11H 109.5 . .
C107 C112 H11I 109.5 . .
H11G C112 H11I 109.5 . .
H11H C112 H11I 109.5 . .
C108 C113 H11J 109.5 . .
C108 C113 H11K 109.5 . .
H11J C113 H11K 109.5 . .
C108 C113 H11L 109.5 . .
H11J C113 H11L 109.5 . .
H11K C113 H11L 109.5 . .
C115 C114 N101 110.2(2) . .
C115 C114 H114 124.9 . .
N101 C114 H114 124.9 . .
C114 C115 N102 109.5(2) . .
C114 C115 H115 125.3 . .
N102 C115 H115 125.3 . .
C121 C116 C117 120.8(3) . .
C121 C116 N101 119.3(2) . .
C117 C116 N101 119.9(2) . .
C118 C117 C116 118.0(3) . .
C118 C117 C122 118.6(3) . .
C116 C117 C122 123.4(3) . .
C119 C118 C117 122.2(3) . .
C119 C118 H118 118.9 . .
C117 C118 H118 118.9 . .
C118 C119 C120 118.7(3) . .
C118 C119 H119 120.7 . .
C120 C119 H119 120.7 . .
C119 C120 C121 122.0(3) . .
C119 C120 H120 119.0 . .
C121 C120 H120 119.0 . .
C120 C121 C116 118.3(3) . .
C120 C121 C125 118.6(3) . .
C116 C121 C125 123.0(3) . .
C117 C122 C123 110.6(2) . .
C117 C122 C124 111.6(2) . .
C123 C122 C124 110.7(2) . .
C117 C122 H122 107.9 . .
C123 C122 H122 107.9 . .
C124 C122 H122 107.9 . .
C122 C123 H12D 109.5 . .
C122 C123 H12E 109.5 . .
H12D C123 H12E 109.5 . .
C122 C123 H12F 109.5 . .
H12D C123 H12F 109.5 . .
H12E C123 H12F 109.5 . .
C122 C124 H12G 109.5 . .
C122 C124 H12H 109.5 . .
H12G C124 H12H 109.5 . .
C122 C124 H12I 109.5 . .
H12G C124 H12I 109.5 . .
H12H C124 H12I 109.5 . .
C121 C125 C127 111.2(3) . .
C121 C125 C126 111.1(2) . .
C127 C125 C126 110.3(3) . .
C121 C125 H125 108.0 . .
C127 C125 H125 108.0 . .
C126 C125 H125 108.0 . .
C125 C126 H12J 109.5 . .
C125 C126 H12K 109.5 . .
H12J C126 H12K 109.5 . .
C125 C126 H12L 109.5 . .
H12J C126 H12L 109.5 . .
H12K C126 H12L 109.5 . .
C125 C127 H12M 109.5 . .
C125 C127 H12N 109.5 . .
H12M C127 H12N 109.5 . .
C125 C127 H12O 109.5 . .
H12M C127 H12O 109.5 . .
H12N C127 H12O 109.5 . .
C129 C128 N102 120.5(2) . .
C129 C128 C133 120.3(3) . .
N102 C128 C133 119.2(3) . .
C129 C128 Na1 81.22(16) . .
N102 C128 Na1 109.93(14) . .
C133 C128 Na1 80.30(14) . .
C130 C129 C128 118.4(3) . .
C130 C129 C134 118.9(3) . .
C128 C129 C134 122.7(3) . .
C131 C130 C129 121.5(3) . .
C131 C130 H130 119.3 . .
C129 C130 H130 119.3 . .
C132 C131 C130 119.8(3) . .
C132 C131 H131 120.1 . .
C130 C131 H131 120.1 . .
C131 C132 C133 121.8(3) . .
C131 C132 H132 119.1 . .
C133 C132 H132 119.1 . .
C132 C133 C128 118.2(3) . .
C132 C133 C137 120.7(3) . .
C128 C133 C137 120.9(3) . .
C132 C133 Na1 81.40(17) . .
C128 C133 Na1 72.90(14) . .
C137 C133 Na1 119.29(16) . .
C129 C134 C135 111.3(3) . .
C129 C134 C136 110.7(2) . .
C135 C134 C136 109.9(3) . .
C129 C134 H134 108.3 . .
C135 C134 H134 108.3 . .
C136 C134 H134 108.3 . .
C134 C135 H13D 109.5 . .
C134 C135 H13E 109.5 . .
H13D C135 H13E 109.5 . .
C134 C135 H13F 109.5 . .
H13D C135 H13F 109.5 . .
H13E C135 H13F 109.5 . .
C134 C136 H13G 109.5 . .
C134 C136 H13H 109.5 . .
H13G C136 H13H 109.5 . .
C134 C136 H13I 109.5 . .
H13G C136 H13I 109.5 . .
H13H C136 H13I 109.5 . .
C139 C137 C133 110.7(2) . .
C139 C137 C138 109.1(3) . .
C133 C137 C138 114.3(3) . .
C139 C137 H137 107.5 . .
C133 C137 H137 107.5 . .
C138 C137 H137 107.5 . .
C137 C138 H13J 109.5 . .
C137 C138 H13K 109.5 . .
H13J C138 H13K 109.5 . .
C137 C138 H13L 109.5 . .
H13J C138 H13L 109.5 . .
H13K C138 H13L 109.5 . .
C137 C139 H13M 109.5 . .
C137 C139 H13N 109.5 . .
H13M C139 H13N 109.5 . .
C137 C139 H13O 109.5 . .
H13M C139 H13O 109.5 . .
H13N C139 H13O 109.5 . .
C2H C1H H1H1 109.5 . .
C2H C1H H1H2 109.5 . .
H1H1 C1H H1H2 109.5 . .
C2H C1H H1H3 109.5 . .
H1H1 C1H H1H3 109.5 . .
H1H2 C1H H1H3 109.5 . .
C2S C1S H1S1 109.5 . .
C2S C1S H1S2 109.5 . .
H1S1 C1S H1S2 109.5 . .
C2S C1S H1S3 109.5 . .
H1S1 C1S H1S3 109.5 . .
H1S2 C1S H1S3 109.5 . .
C1H C2H C3H 114.3(3) . .
C1H C2H H2H1 108.7 . .
C3H C2H H2H1 108.7 . .
C1H C2H H2H2 108.7 . .
C3H C2H H2H2 108.7 . .
H2H1 C2H H2H2 107.6 . .
C3S C2S C1S 133.0(6) . .
C3S C2S H2S1 104.0 . .
C1S C2S H2S1 104.0 . .
C3S C2S H2S2 104.0 . .
C1S C2S H2S2 104.0 . .
H2S1 C2S H2S2 105.4 . .
C4H C3H C2H 114.2(3) . .
C4H C3H H3H1 108.7 . .
C2H C3H H3H1 108.7 . .
C4H C3H H3H2 108.7 . .
C2H C3H H3H2 108.7 . .
H3H1 C3H H3H2 107.6 . .
C2S C3S C3S 131.0(7) . 2_566
C2S C3S H3S1 104.5 . .
C3S C3S H3S1 104.5 2_566 .
C2S C3S H3S2 104.5 . .
C3S C3S H3S2 104.5 2_566 .
H3S1 C3S H3S2 105.7 . .
C5H C4H C3H 115.5(3) . .
C5H C4H H4H1 108.4 . .
C3H C4H H4H1 108.4 . .
C5H C4H H4H2 108.4 . .
C3H C4H H4H2 108.4 . .
H4H1 C4H H4H2 107.5 . .
C4H C5H C6H 113.6(3) . .
C4H C5H H5H1 108.8 . .
C6H C5H H5H1 108.8 . .
C4H C5H H5H2 108.8 . .
C6H C5H H5H2 108.8 . .
H5H1 C5H H5H2 107.7 . .
C5H C6H H6H1 109.5 . .
C5H C6H H6H2 109.5 . .
H6H1 C6H H6H2 109.5 . .
C5H C6H H6H3 109.5 . .
H6H1 C6H H6H3 109.5 . .
H6H2 C6H H6H3 109.5 . .

loop_
_geom_bond_atom_site_label_1
_geom_bond_atom_site_label_2
_geom_bond_distance
_geom_bond_site_symmetry_2
Na1 O101 2.216(2) .
Na1 O1 2.236(2) .
Na1 O2 2.457(2) .
Na1 O102 2.946(2) .
Na1 C2 3.018(3) .
Na1 C128 3.021(3) .
Na1 C133 3.115(3) .
Na1 Na2 3.1825(15) .
Na2 O101 2.2290(19) .
Na2 O1 2.245(2) .
Na2 O103 2.455(2) .
Na2 O3 2.608(2) .
Na2 C28 2.966(3) .
Na2 C33 2.998(3) .
Na2 C103 3.028(3) .
Na2 C29 3.127(3) .
Fe1 C3 1.728(4) .
Fe1 C2 1.730(3) .
Fe1 C5 2.094(3) .
Fe1 C4 2.102(3) .
Fe1 C6 2.105(3) .
Fe1 C7 2.111(3) .
Fe1 C8 2.130(3) .
Fe1 P1 2.3217(8) .
C2 O2 1.166(3) .
C3 O3 1.165(4) .
P1 C1 1.725(3) .
O1 C1 1.315(3) .
C1 B1 1.578(4) .
B1 N2 1.436(4) .
B1 N1 1.438(4) .
N1 C14 1.400(3) .
N1 C16 1.430(4) .
N2 C15 1.401(3) .
N2 C28 1.435(3) .
C4 C8 1.414(5) .
C4 C5 1.428(5) .
C4 C9 1.520(5) .
C5 C6 1.397(5) .
C5 C10 1.515(5) .
C6 C7 1.412(4) .
C6 C11 1.514(5) .
C7 C8 1.392(4) .
C7 C12 1.504(4) .
C8 C13 1.508(4) .
C9 H9A 0.9800 .
C9 H9B 0.9800 .
C9 H9C 0.9800 .
C10 H10A 0.9800 .
C10 H10B 0.9800 .
C10 H10C 0.9800 .
C11 H11A 0.9800 .
C11 H11B 0.9800 .
C11 H11C 0.9800 .
C12 H12A 0.9800 .
C12 H12B 0.9800 .
C12 H12C 0.9800 .
C13 H13A 0.9800 .
C13 H13B 0.9800 .
C13 H13C 0.9800 .
C14 C15 1.334(4) .
C14 H14 0.9500 .
C15 H15 0.9500 .
C16 C21 1.395(4) .
C16 C17 1.410(4) .
C17 C18 1.383(4) .
C17 C22 1.523(4) .
C18 C19 1.387(4) .
C18 H18 0.9500 .
C19 C20 1.379(4) .
C19 H19 0.9500 .
C20 C21 1.391(4) .
C20 H20 0.9500 .
C21 C25 1.514(4) .
C22 C23 1.532(4) .
C22 C24 1.533(4) .
C22 H22 1.0000 .
C23 H23A 0.9800 .
C23 H23B 0.9800 .
C23 H23C 0.9800 .
C24 H24A 0.9800 .
C24 H24B 0.9800 .
C24 H24C 0.9800 .
C25 C26 1.527(5) .
C25 C27 1.531(5) .
C25 H25 1.0000 .
C26 H26A 0.9800 .
C26 H26B 0.9800 .
C26 H26C 0.9800 .
C27 H27A 0.9800 .
C27 H27B 0.9800 .
C27 H27C 0.9800 .
C28 C33 1.399(4) .
C28 C29 1.416(4) .
C29 C30 1.391(4) .
C29 C34 1.523(4) .
C30 C31 1.382(4) .
C30 H30 0.9500 .
C31 C32 1.374(4) .
C31 H31 0.9500 .
C32 C33 1.393(4) .
C32 H32 0.9500 .
C33 C37 1.524(4) .
C34 C35 1.515(4) .
C34 C36 1.534(4) .
C34 H34 1.0000 .
C35 H35A 0.9800 .
C35 H35B 0.9800 .
C35 H35C 0.9800 .
C36 H36A 0.9800 .
C36 H36B 0.9800 .
C36 H36C 0.9800 .
C37 C38 1.531(4) .
C37 C39 1.533(4) .
C37 H37 1.0000 .
C38 H38A 0.9800 .
C38 H38B 0.9800 .
C38 H38C 0.9800 .
C39 H39A 0.9800 .
C39 H39B 0.9800 .
C39 H39C 0.9800 .
Fe2 C103 1.731(3) .
Fe2 C102 1.751(3) .
Fe2 C104 2.106(3) .
Fe2 C108 2.108(2) .
Fe2 C107 2.120(3) .
Fe2 C105 2.123(3) .
Fe2 C106 2.139(3) .
Fe2 P101 2.3040(7) .
C102 O102 1.153(3) .
C103 O103 1.167(3) .
P101 C101 1.714(3) .
O101 C101 1.314(3) .
C101 B101 1.590(4) .
B101 N101 1.434(4) .
B101 N102 1.444(4) .
N101 C114 1.405(3) .
N101 C116 1.439(3) .
N102 C115 1.410(3) .
N102 C128 1.423(3) .
C104 C108 1.428(4) .
C104 C105 1.432(4) .
C104 C109 1.489(4) .
C105 C106 1.417(4) .
C105 C110 1.502(4) .
C106 C107 1.432(4) .
C106 C111 1.499(4) .
C107 C108 1.418(4) .
C107 C112 1.494(4) .
C108 C113 1.509(4) .
C109 H10D 0.9800 .
C109 H10E 0.9800 .
C109 H10F 0.9800 .
C110 H10G 0.9800 .
C110 H10H 0.9800 .
C110 H10I 0.9800 .
C111 H11D 0.9800 .
C111 H11E 0.9800 .
C111 H11F 0.9800 .
C112 H11G 0.9800 .
C112 H11H 0.9800 .
C112 H11I 0.9800 .
C113 H11J 0.9800 .
C113 H11K 0.9800 .
C113 H11L 0.9800 .
C114 C115 1.328(4) .
C114 H114 0.9500 .
C115 H115 0.9500 .
C116 C121 1.399(4) .
C116 C117 1.413(4) .
C117 C118 1.389(4) .
C117 C122 1.506(4) .
C118 C119 1.376(4) .
C118 H118 0.9500 .
C119 C120 1.384(4) .
C119 H119 0.9500 .
C120 C121 1.388(4) .
C120 H120 0.9500 .
C121 C125 1.518(4) .
C122 C123 1.527(4) .
C122 C124 1.527(4) .
C122 H122 1.0000 .
C123 H12D 0.9800 .
C123 H12E 0.9800 .
C123 H12F 0.9800 .
C124 H12G 0.9800 .
C124 H12H 0.9800 .
C124 H12I 0.9800 .
C125 C127 1.531(4) .
C125 C126 1.534(4) .
C125 H125 1.0000 .
C126 H12J 0.9800 .
C126 H12K 0.9800 .
C126 H12L 0.9800 .
C127 H12M 0.9800 .
C127 H12N 0.9800 .
C127 H12O 0.9800 .
C128 C129 1.404(4) .
C128 C133 1.425(4) .
C129 C130 1.398(4) .
C129 C134 1.513(4) .
C130 C131 1.378(4) .
C130 H130 0.9500 .
C131 C132 1.372(5) .
C131 H131 0.9500 .
C132 C133 1.386(4) .
C132 H132 0.9500 .
C133 C137 1.521(4) .
C134 C135 1.539(4) .
C134 C136 1.545(4) .
C134 H134 1.0000 .
C135 H13D 0.9800 .
C135 H13E 0.9800 .
C135 H13F 0.9800 .
C136 H13G 0.9800 .
C136 H13H 0.9800 .
C136 H13I 0.9800 .
C137 C139 1.518(4) .
C137 C138 1.524(4) .
C137 H137 1.0000 .
C138 H13J 0.9800 .
C138 H13K 0.9800 .
C138 H13L 0.9800 .
C139 H13M 0.9800 .
C139 H13N 0.9800 .
C139 H13O 0.9800 .
C1H C2H 1.499(5) .
C1H H1H1 0.9800 .
C1H H1H2 0.9800 .
C1H H1H3 0.9800 .
C1S C2S 1.399(7) .
C1S H1S1 0.9800 .
C1S H1S2 0.9800 .
C1S H1S3 0.9800 .
C2H C3H 1.506(5) .
C2H H2H1 0.9900 .
C2H H2H2 0.9900 .
C2S C3S 1.305(7) .
C2S H2S1 0.9900 .
C2S H2S2 0.9900 .
C3H C4H 1.498(5) .
C3H H3H1 0.9900 .
C3H H3H2 0.9900 .
C3S C3S 1.438(9) 2_566
C3S H3S1 0.9900 .
C3S H3S2 0.9900 .
C4H C5H 1.496(5) .
C4H H4H1 0.9900 .
C4H H4H2 0.9900 .
C5H C6H 1.515(5) .
C5H H5H1 0.9900 .
C5H H5H2 0.9900 .
C6H H6H1 0.9800 .
C6H H6H2 0.9800 .
C6H H6H3 0.9800 .
